data_2015128
loop_
_publ_author_name
'Hussain, Zakir'
'Oeser, Thomas'
'Hopf, Henning'

_publ_section_title
;
 (<i>RS</i>)-6-Ethyl 2-carboxy-1,2,3,4-tetrahydroazulene-6-carboxylate
;
_journal_coeditor_code FA1151
_journal_issue 11
_journal_name_full 'Acta Crystallographica Section C'
_journal_page_first o652
_journal_page_last o653
_journal_paper_doi 10.1107/S0108270105029744
_journal_volume 61
_journal_year 2005
_chemical_formula_iupac 'C14 H16 O4'
_chemical_formula_moiety 'C14 H16 O4'
_chemical_formula_sum 'C14 H16 O4'
_chemical_formula_weight 248.27
_chemical_name_systematic
;
(RS)-1,2,3,4-tetrahydroazulene-2,6-dicarboxylic acid 6-ethyl ester
;
_space_group_IT_number 14
_symmetry_cell_setting monoclinic
_symmetry_space_group_name_Hall '-P 2ybc'
_symmetry_space_group_name_H-M 'P 1 21/c 1'
_atom_sites_solution_hydrogens geom
_atom_sites_solution_primary direct
_atom_sites_solution_secondary difmap
_audit_creation_method SHELXL97
_cell_angle_alpha 90
_cell_angle_beta 103.157(2)
_cell_angle_gamma 90
_cell_formula_units_Z 4
_cell_length_a 4.1002(4)
_cell_length_b 36.118(4)
_cell_length_c 8.3164(8)
_cell_measurement_reflns_used 4258
_cell_measurement_temperature 100(2)
_cell_measurement_theta_max 28.29
_cell_measurement_theta_min 2.26
_cell_volume 1199.3(2)
_computing_cell_refinement SMART
_computing_data_collection 'SMART (Bruker, 2001)'
_computing_data_reduction 'SAINT (Bruker, 2001)'
_computing_molecular_graphics 'ORTEP-3 for Windows (Farrugia, 1997)'
_computing_publication_material SHELXTL
_computing_structure_refinement SHELXTL
_computing_structure_solution 'SHELXTL (Bruker, 2001)'
_diffrn_ambient_temperature 100(2)
_diffrn_measured_fraction_theta_full 0.985
_diffrn_measured_fraction_theta_max 0.985
_diffrn_measurement_device_type 'Bruker SMART APEX CCD area-detector'
_diffrn_measurement_method '\f and \w'
_diffrn_radiation_monochromator graphite
_diffrn_radiation_source 'fine-focus sealed tube'
_diffrn_radiation_type MoK\a
_diffrn_radiation_wavelength 0.71073
_diffrn_reflns_av_R_equivalents 0.031
_diffrn_reflns_av_sigmaI/netI 0.029
_diffrn_reflns_limit_h_max 5
_diffrn_reflns_limit_h_min -5
_diffrn_reflns_limit_k_max 48
_diffrn_reflns_limit_k_min -48
_diffrn_reflns_limit_l_max 11
_diffrn_reflns_limit_l_min -11
_diffrn_reflns_number 11969
_diffrn_reflns_theta_full 28.31
_diffrn_reflns_theta_max 28.31
_diffrn_reflns_theta_min 2.26
_diffrn_standards_decay_% 0
_diffrn_standards_number 0
_exptl_absorpt_coefficient_mu 0.100
_exptl_absorpt_correction_T_max 0.986
_exptl_absorpt_correction_T_min 0.982
_exptl_absorpt_correction_type multi-scan
_exptl_absorpt_process_details '(SADABS; Sheldrick, 2003)'
_exptl_crystal_colour colourless
_exptl_crystal_density_diffrn 1.375
_exptl_crystal_density_method 'not measured'
_exptl_crystal_description irregular
_exptl_crystal_F_000 528
_exptl_crystal_size_max 0.18
_exptl_crystal_size_mid 0.15
_exptl_crystal_size_min 0.14
_refine_diff_density_max 0.370
_refine_diff_density_min -0.223
_refine_ls_extinction_method none
_refine_ls_goodness_of_fit_ref 1.173
_refine_ls_hydrogen_treatment mixed
_refine_ls_matrix_type full
_refine_ls_number_parameters 165
_refine_ls_number_reflns 2953
_refine_ls_number_restraints 0
_refine_ls_restrained_S_all 1.173
_refine_ls_R_factor_all 0.0674
_refine_ls_R_factor_gt 0.0612
_refine_ls_shift/su_max 0.001
_refine_ls_shift/su_mean 0.000
_refine_ls_structure_factor_coef Fsqd
_refine_ls_weighting_details 'calc w = 1/[\s^2^(Fo^2^)+(0.0468P)^2^+0.8094P] where P=(Fo^2^+2Fc^2^)/3'
_refine_ls_weighting_scheme calc
_refine_ls_wR_factor_gt 0.1326
_refine_ls_wR_factor_ref 0.1359
_reflns_number_gt 2710
_reflns_number_total 2953
_reflns_threshold_expression I>2\s(I)
_cod_data_source_file fa1151.cif
_cod_data_source_block I
_cod_original_cell_volume 1199.2(2)
_cod_original_sg_symbol_H-M 'P 21/c'
_cod_database_code 2015128
_cod_database_fobs_code 2015128

loop_
_symmetry_equiv_pos_as_xyz
'x, y, z'
'-x, y+1/2, -z+1/2'
'-x, -y, -z'
'x, -y-1/2, z-1/2'

loop_
_atom_site_label
_atom_site_fract_x
_atom_site_fract_y
_atom_site_fract_z
_atom_site_U_iso_or_equiv
_atom_site_adp_type
_atom_site_calc_flag
_atom_site_refinement_flags
_atom_site_occupancy
_atom_site_disorder_assembly
_atom_site_disorder_group
_atom_site_type_symbol
O1 0.4078(4) 0.66224(4) 0.55926(16) 0.0350(4) Uani d . 1 . . O
O2 0.1767(3) 0.70239(3) 0.36272(14) 0.0231(3) Uani d . 1 . . O
O3 0.0919(3) 0.54329(3) -0.45087(15) 0.0240(3) Uani d . 1 . . O
O4 -0.1732(4) 0.50371(3) -0.31913(16) 0.0256(3) Uani d . 1 . . O
C1 0.0660(4) 0.60205(4) -0.22418(19) 0.0186(3) Uani d . 1 . . C
H1A 0.1991 0.6025 -0.3097 0.022 Uiso calc R 1 . . H
H1B -0.1249 0.6194 -0.2564 0.022 Uiso calc R 1 . . H
C2 -0.0563(4) 0.56264(4) -0.20010(19) 0.0169(3) Uani d . 1 . . C
H2 -0.2947 0.5642 -0.1906 0.020 Uiso calc R 1 . . H
C3 0.1595(4) 0.54850(4) -0.0321(2) 0.0197(3) Uani d . 1 A . C
H3A 0.0168 0.5375 0.0367 0.024 Uiso calc R 1 . . H
H3B 0.3250 0.5299 -0.0496 0.024 Uiso calc R 1 . . H
C4 0.3306(4) 0.58299(4) 0.04658(19) 0.0173(3) Uani d . 1 . . C
C5 0.5131(14) 0.58290(11) 0.2175(5) 0.0182(11) Uiso d P 0.531(11) A 1 C
H5 0.6009 0.5600 0.2641 0.022 Uiso calc PR 0.531(11) A 1 H
C6 0.5676(14) 0.61343(10) 0.3160(4) 0.0187(9) Uiso d P 0.531(11) A 1 C
H6 0.7242 0.6110 0.4190 0.022 Uiso calc PR 0.531(11) A 1 H
C5A 0.5828(16) 0.58411(13) 0.2095(6) 0.0189(13) Uiso d P 0.469(11) A 2 C
H5A1 0.6107 0.5590 0.2586 0.023 Uiso calc PR 0.469(11) A 2 H
H5A2 0.8025 0.5924 0.1921 0.023 Uiso calc PR 0.469(11) A 2 H
C6A 0.4663(15) 0.61007(12) 0.3233(5) 0.0191(10) Uiso d P 0.469(11) A 2 C
H6A 0.4264 0.6013 0.4248 0.023 Uiso calc PR 0.469(11) A 2 H
C7 0.4146(5) 0.64811(5) 0.2800(2) 0.0239(4) Uani d . 1 . . C
C8 0.4636(14) 0.66424(10) 0.1358(5) 0.0174(9) Uiso d P 0.531(11) A 1 C
H8 0.4971 0.6903 0.1406 0.021 Uiso calc PR 0.531(11) A 1 H
C9 0.4708(15) 0.64762(11) -0.0163(5) 0.0193(10) Uiso d P 0.531(11) A 1 C
H9A 0.7077 0.6429 -0.0184 0.023 Uiso calc PR 0.531(11) A 1 H
H9B 0.3815 0.6656 -0.1051 0.023 Uiso calc PR 0.531(11) A 1 H
C8A 0.3647(16) 0.66551(12) 0.1212(5) 0.0178(10) Uiso d P 0.469(11) A 2 C
H8A 0.3138 0.6912 0.1167 0.021 Uiso calc PR 0.469(11) A 2 H
C9A 0.3820(15) 0.64958(12) -0.0189(5) 0.0170(11) Uiso d P 0.469(11) A 2 C
H9C 0.4652 0.6635 -0.0979 0.020 Uiso calc PR 0.469(11) A 2 H
C10 0.2797(4) 0.61184(4) -0.05693(19) 0.0181(3) Uani d . 1 A . C
C11 0.3359(4) 0.67066(5) 0.4162(2) 0.0189(3) Uani d . 1 A . C
C12 0.0872(5) 0.72496(5) 0.4898(2) 0.0239(4) Uani d . 1 . . C
H12A 0.2914 0.7333 0.5696 0.029 Uiso calc R 1 . . H
H12B -0.0518 0.7105 0.5502 0.029 Uiso calc R 1 . . H
C13 -0.1056(6) 0.75768(5) 0.4068(3) 0.0330(4) Uani d . 1 . . C
H13A 0.0362 0.7721 0.3498 0.049 Uiso calc R 1 . . H
H13B -0.1742 0.7732 0.4899 0.049 Uiso calc R 1 . . H
H13C -0.3047 0.7491 0.3266 0.049 Uiso calc R 1 . . H
C14 -0.0382(4) 0.53615(4) -0.33691(19) 0.0168(3) Uani d . 1 . . C
H4O -0.148(6) 0.4884(7) -0.400(3) 0.044(7) Uiso d . 1 . . H

loop_
_atom_site_aniso_label
_atom_site_aniso_U_11
_atom_site_aniso_U_22
_atom_site_aniso_U_33
_atom_site_aniso_U_12
_atom_site_aniso_U_13
_atom_site_aniso_U_23
O1 0.0581(10) 0.0273(7) 0.0167(6) 0.0088(6) 0.0022(6) -0.0013(5)
O2 0.0332(7) 0.0204(6) 0.0147(6) 0.0036(5) 0.0034(5) -0.0034(4)
O3 0.0376(7) 0.0178(6) 0.0192(6) -0.0039(5) 0.0120(5) -0.0040(5)
O4 0.0411(8) 0.0176(6) 0.0218(6) -0.0073(5) 0.0147(5) -0.0065(5)
C1 0.0267(8) 0.0138(7) 0.0140(7) 0.0021(6) 0.0021(6) -0.0008(6)
C2 0.0201(7) 0.0155(7) 0.0151(7) 0.0012(6) 0.0039(6) -0.0020(6)
C3 0.0270(8) 0.0166(7) 0.0150(7) -0.0003(6) 0.0038(6) 0.0007(6)
C4 0.0201(7) 0.0165(7) 0.0155(7) 0.0026(6) 0.0042(6) -0.0013(6)
C7 0.0280(9) 0.0232(8) 0.0204(8) 0.0010(7) 0.0055(7) -0.0054(6)
C10 0.0225(8) 0.0166(7) 0.0152(7) 0.0011(6) 0.0045(6) -0.0027(6)
C11 0.0196(8) 0.0196(8) 0.0169(7) -0.0040(6) 0.0030(6) -0.0019(6)
C12 0.0296(9) 0.0238(8) 0.0186(8) 0.0009(7) 0.0062(7) -0.0071(6)
C13 0.0396(11) 0.0259(9) 0.0337(10) 0.0072(8) 0.0086(8) -0.0043(8)
C14 0.0180(7) 0.0161(7) 0.0148(7) 0.0019(6) 0.0005(6) -0.0008(6)

loop_
_atom_type_symbol
_atom_type_description
_atom_type_scat_dispersion_real
_atom_type_scat_dispersion_imag
_atom_type_scat_source
C C 0.0033 0.0016 'International Tables Vol C Tables 4.2.6.8 and 6.1.1.4'
H H 0.0000 0.0000 'International Tables Vol C Tables 4.2.6.8 and 6.1.1.4'
O O 0.0106 0.0060 'International Tables Vol C Tables 4.2.6.8 and 6.1.1.4'

loop_
_geom_angle_atom_site_label_1
_geom_angle_atom_site_label_2
_geom_angle_atom_site_label_3
_geom_angle
_geom_angle_publ_flag
C11 O2 C12 115.08(13) n
C14 O4 H4O 110.1(17) n
C10 C1 C2 103.61(13) n
C10 C1 H1A 111.0 n
C2 C1 H1A 111.0 n
C10 C1 H1B 111.0 n
C2 C1 H1B 111.0 n
H1A C1 H1B 109.0 n
C14 C2 C1 114.68(13) n
C14 C2 C3 110.75(13) n
C1 C2 C3 106.53(13) n
C14 C2 H2 108.2 n
C1 C2 H2 108.2 n
C3 C2 H2 108.2 n
C4 C3 C2 103.41(13) n
C4 C3 H3A 111.1 n
C2 C3 H3A 111.1 n
C4 C3 H3B 111.1 n
C2 C3 H3B 111.1 n
H3A C3 H3B 109.0 n
C10 C4 C5 127.1(2) n
C10 C4 C3 112.09(14) n
C5 C4 C3 120.7(2) n
C10 C4 C5A 122.2(2) n
C3 C4 C5A 124.8(2) n
C6 C5 C4 124.5(3) n
C6 C5 H5 117.7 n
C4 C5 H5 117.7 n
C5 C6 C7 126.2(4) n
C5 C6 H6 116.9 n
C7 C6 H6 116.9 n
C6A C5A C4 109.6(4) n
C6A C5A H5A1 109.8 n
C4 C5A H5A1 109.8 n
C6A C5A H5A2 109.8 n
C4 C5A H5A2 109.8 n
H5A1 C5A H5A2 108.2 n
C7 C6A C5A 119.9(4) n
C7 C6A H6A 120.1 n
C5A C6A H6A 120.1 n
C8 C7 C6 114.4(3) n
C8 C7 C6A 125.5(3) n
C6A C7 C8A 129.6(3) n
C8 C7 C11 121.8(2) n
C6 C7 C11 119.4(2) n
C6A C7 C11 112.4(2) n
C8A C7 C11 116.8(2) n
C7 C8 C9 129.4(3) n
C7 C8 H8 115.3 n
C9 C8 H8 115.3 n
C8 C9 C10 116.8(3) n
C8 C9 H9A 108.1 n
C10 C9 H9A 108.1 n
C8 C9 H9B 108.1 n
C10 C9 H9B 108.1 n
H9A C9 H9B 107.3 n
C9A C8A C7 126.8(4) n
C9A C8A H8A 116.6 n
C7 C8A H8A 116.6 n
C8A C9A C10 122.5(4) n
C8A C9A H9C 118.8 n
C10 C9A H9C 118.8 n
C4 C10 C9A 126.9(2) n
C4 C10 C1 112.57(14) n
C9A C10 C1 120.3(2) n
C4 C10 C9 121.7(2) n
C1 C10 C9 124.81(19) n
O1 C11 O2 122.42(15) n
O1 C11 C7 124.73(16) n
O2 C11 C7 112.84(14) n
O2 C12 C13 107.62(14) n
O2 C12 H12A 110.2 n
C13 C12 H12A 110.2 n
O2 C12 H12B 110.2 n
C13 C12 H12B 110.2 n
H12A C12 H12B 108.5 n
C12 C13 H13A 109.5 n
C12 C13 H13B 109.5 n
H13A C13 H13B 109.5 n
C12 C13 H13C 109.5 n
H13A C13 H13C 109.5 n
H13B C13 H13C 109.5 n
O3 C14 O4 123.06(14) n
O3 C14 C2 124.16(15) n
O4 C14 C2 112.77(14) n

loop_
_geom_bond_atom_site_label_1
_geom_bond_atom_site_label_2
_geom_bond_site_symmetry_2
_geom_bond_distance
_geom_bond_publ_flag
O1 C11 . 1.198(2) n
O2 C11 . 1.344(2) n
O2 C12 . 1.447(2) n
O3 C14 . 1.216(2) n
O4 C14 . 1.318(2) n
O4 H4O . 0.89(3) n
C1 C10 . 1.508(2) n
C1 C2 . 1.537(2) n
C1 H1A . 0.9900 n
C1 H1B . 0.9900 n
C2 C14 . 1.501(2) n
C2 C3 . 1.560(2) n
C2 H2 . 1.0000 n
C3 C4 . 1.504(2) n
C3 H3A . 0.9900 n
C3 H3B . 0.9900 n
C4 C10 . 1.337(2) y
C4 C5 . 1.448(4) y
C4 C5A . 1.506(5) y
C5 C6 . 1.362(5) y
C5 H5 . 0.9500 n
C6 C7 . 1.403(4) y
C6 H6 . 0.9500 n
C5A C6A . 1.486(7) y
C5A H5A1 . 0.9900 n
C5A H5A2 . 0.9900 n
C6A C7 . 1.424(4) y
C6A H6A . 0.9500 n
C7 C8 . 1.388(4) y
C7 C8A . 1.435(5) y
C7 C11 . 1.488(2) n
C8 C9 . 1.406(5) y
C8 H8 . 0.9500 n
C9 C10 . 1.509(4) y
C9 H9A . 0.9900 n
C9 H9B . 0.9900 n
C8A C9A . 1.315(6) y
C8A H8A . 0.9500 n
C9A C10 . 1.440(4) y
C9A H9C . 0.9500 n
C12 C13 . 1.500(3) n
C12 H12A . 0.9900 n
C12 H12B . 0.9900 n
C13 H13A . 0.9800 n
C13 H13B . 0.9800 n
C13 H13C . 0.9800 n

loop_
_geom_torsion_atom_site_label_1
_geom_torsion_atom_site_label_2
_geom_torsion_atom_site_label_3
_geom_torsion_atom_site_label_4
_geom_torsion
_geom_torsion_publ_flag
C10 C1 C2 C14 -135.68(14) n
C10 C1 C2 C3 -12.79(16) n
C14 C2 C3 C4 138.06(14) n
C1 C2 C3 C4 12.74(17) n
C2 C3 C4 C10 -8.04(18) n
C2 C3 C4 C5 169.7(3) n
C2 C3 C4 C5A -177.0(3) n
C10 C4 C5 C6 22.9(8) y
C3 C4 C5 C6 -154.5(5) n
C4 C5 C6 C7 11.2(10) y
C10 C4 C5A C6A 69.0(6) y
C3 C4 C5A C6A -123.1(4) n
C4 C5A C6A C7 -60.6(7) y
C5 C6 C7 C8 -58.1(8) y
C5 C6 C7 C11 145.1(5) y
C5A C6A C7 C8A 19.8(10) y
C5A C6A C7 C11 -173.5(5) y
C6 C7 C8 C9 38.4(7) y
C11 C7 C8 C9 -165.5(4) y
C7 C8 C9 C10 25.7(6) y
C6A C7 C8A C9A -5.6(9) y
C11 C7 C8A C9A -171.8(4) y
C7 C8A C9A C10 34.0(8) y
C3 C4 C10 C9A 174.4(3) n
C5A C4 C10 C9A -16.3(5) y
C5 C4 C10 C1 -177.7(3) n
C3 C4 C10 C1 -0.1(2) n
C5A C4 C10 C1 169.2(3) n
C5 C4 C10 C9 12.7(5) y
C3 C4 C10 C9 -169.8(3) n
C8A C9A C10 C4 -39.6(6) y
C8A C9A C10 C1 134.6(4) n
C2 C1 C10 C4 8.39(19) n
C2 C1 C10 C9A -166.6(3) n
C2 C1 C10 C9 177.7(3) n
C8 C9 C10 C4 -53.5(5) y
C8 C9 C10 C1 138.1(3) n
C12 O2 C11 O1 -2.2(2) n
C12 O2 C11 C7 178.59(14) n
C8 C7 C11 O1 -151.3(3) y
C6 C7 C11 O1 3.7(4) y
C6A C7 C11 O1 22.5(4) y
C8A C7 C11 O1 -169.0(3) y
C8 C7 C11 O2 27.8(3) n
C6 C7 C11 O2 -177.2(3) n
C6A C7 C11 O2 -158.3(3) n
C8A C7 C11 O2 10.2(3) n
C11 O2 C12 C13 -176.49(15) n
C1 C2 C14 O3 7.1(2) n
C3 C2 C14 O3 -113.49(18) n
C1 C2 C14 O4 -174.21(14) n
C3 C2 C14 O4 65.21(18) n
